data_7712287
loop_
_publ_author_name
'Song, Li-Cheng'
'Wang, Yin-Peng'
'Dong, Yi-Xiong'
'Yang, Xi-Yue'

_publ_section_title
;
 Functionalized nickel(II)-iron(II) dithiolates as biomimetic models of
 [NiFe]-H2ases
;
_journal_name_full 'Dalton Transactions'
_journal_paper_doi 10.1039/D3DT00039G
_journal_year 2023
_chemical_formula_sum 'C65 H62 Cl4 F6 Fe N Ni O3 P5 S2'
_chemical_formula_weight 1494.48
_space_group_crystal_system monoclinic
_space_group_IT_number 14
_space_group_name_Hall '-P 2yn'
_space_group_name_H-M_alt 'P 1 21/n 1'
_atom_sites_solution_hydrogens geom
_audit_creation_method SHELXL-2018/3
_audit_update_record
;
2023-02-09 deposited with the CCDC.	2023-02-14 downloaded from the CCDC.
;
_cell_angle_alpha 90
_cell_angle_beta 93.76(3)
_cell_angle_gamma 90
_cell_formula_units_Z 4
_cell_length_a 14.269(3)
_cell_length_b 19.249(4)
_cell_length_c 23.961(5)
_cell_measurement_reflns_used 11385
_cell_measurement_temperature 113(2)
_cell_measurement_theta_max 27.8784
_cell_measurement_theta_min 1.7034
_cell_volume 6567(2)
_computing_cell_refinement 'CrystalClear (Rigaku Inc., 2008)'
_computing_data_collection 'CrystalClear (Rigaku Inc., 2008)'
_computing_data_reduction 'CrystalClear (Rigaku Inc., 2008)'
_computing_molecular_graphics 'Olex2 (Dolomanov et al., 2009)'
_computing_publication_material 'Olex2 (Dolomanov et al., 2009)'
_computing_structure_refinement 'SHELXL-2018/3 (Sheldrick, 2018)'
_computing_structure_solution 'Bruker SHELXTL'
_diffrn_ambient_temperature 113(2)
_diffrn_measured_fraction_theta_full 0.986
_diffrn_measured_fraction_theta_max 0.986
_diffrn_measurement_device_type 'Bruker P4'
_diffrn_measurement_method '\w scans'
_diffrn_radiation_type MoK\a
_diffrn_radiation_wavelength 0.71073
_diffrn_reflns_av_unetI/netI 0.1830
_diffrn_reflns_Laue_measured_fraction_full 0.986
_diffrn_reflns_Laue_measured_fraction_max 0.986
_diffrn_reflns_limit_h_max 16
_diffrn_reflns_limit_h_min -16
_diffrn_reflns_limit_k_max 22
_diffrn_reflns_limit_k_min 0
_diffrn_reflns_limit_l_max 28
_diffrn_reflns_limit_l_min 0
_diffrn_reflns_number 11428
_diffrn_reflns_point_group_measured_fraction_full 0.986
_diffrn_reflns_point_group_measured_fraction_max 0.986
_diffrn_reflns_theta_full 25.026
_diffrn_reflns_theta_max 25.026
_diffrn_reflns_theta_min 2.013
_exptl_absorpt_coefficient_mu 0.920
_exptl_absorpt_correction_T_max 0.974
_exptl_absorpt_correction_T_min 0.956
_exptl_absorpt_correction_type multi-scan
_exptl_absorpt_process_details sadabs
_exptl_crystal_colour green
_exptl_crystal_density_diffrn 1.512
_exptl_crystal_description block
_exptl_crystal_F_000 3064
_exptl_crystal_size_max 0.050
_exptl_crystal_size_mid 0.040
_exptl_crystal_size_min 0.030
_refine_diff_density_max 0.699
_refine_diff_density_min -0.590
_refine_diff_density_rms 0.117
_refine_ls_extinction_method none
_refine_ls_goodness_of_fit_ref 1.022
_refine_ls_hydrogen_treatment constr
_refine_ls_matrix_type full
_refine_ls_number_parameters 794
_refine_ls_number_reflns 11428
_refine_ls_number_restraints 0
_refine_ls_restrained_S_all 1.022
_refine_ls_R_factor_all 0.1343
_refine_ls_R_factor_gt 0.0805
_refine_ls_shift/su_max 0.005
_refine_ls_shift/su_mean 0.000
_refine_ls_structure_factor_coef Fsqd
_refine_ls_weighting_details 'w=1/[\s^2^(Fo^2^)+(0.0003P)^2^] where P=(Fo^2^+2Fc^2^)/3'
_refine_ls_weighting_scheme calc
_refine_ls_wR_factor_gt 0.1453
_refine_ls_wR_factor_ref 0.1628
_reflns_Friedel_coverage 0.000
_reflns_number_gt 7418
_reflns_number_total 11428
_reflns_threshold_expression 'I > 2\s(I)'
_cod_data_source_file d3dt00039g2.cif
_cod_data_source_block Complex4
_cod_original_sg_symbol_H-M 'P 21/n'
_cod_database_code 7712287
_shelx_shelxl_version_number 2018/3
_shelx_space_group_comment
;
The symmetry employed for this shelxl refinement is uniquely defined
by the following loop, which should always be used as a source of
symmetry information in preference to the above space-group names.
They are only intended as comments.
;
_shelx_estimated_absorpt_t_min 0.955
_shelx_estimated_absorpt_t_max 0.973

loop_
_space_group_symop_operation_xyz
'x, y, z'
'-x+1/2, y+1/2, -z+1/2'
'-x, -y, -z'
'x-1/2, -y-1/2, z-1/2'

loop_
_atom_site_label
_atom_site_type_symbol
_atom_site_fract_x
_atom_site_fract_y
_atom_site_fract_z
_atom_site_U_iso_or_equiv
_atom_site_adp_type
_atom_site_occupancy
_atom_site_site_symmetry_order
_atom_site_calc_flag
_atom_site_refinement_flags_posn
_atom_site_refinement_flags_adp
_atom_site_refinement_flags_occupancy
_atom_site_disorder_assembly
_atom_site_disorder_group
Ni1 Ni 0.30786(6) 0.52562(4) 0.69273(3) 0.01950(19) Uani 1 1 d . . . . .
Fe1 Fe 0.37450(6) 0.39391(4) 0.62142(3) 0.0196(2) Uani 1 1 d . . . . .
S1 S 0.26425(11) 0.48134(8) 0.60873(5) 0.0216(3) Uani 1 1 d . . . . .
S2 S 0.44788(11) 0.48131(8) 0.67422(6) 0.0220(4) Uani 1 1 d . . . . .
P1 P 0.29495(12) 0.31493(9) 0.56938(6) 0.0223(4) Uani 1 1 d . . . . .
P2 P 0.48604(12) 0.31399(9) 0.63703(6) 0.0221(4) Uani 1 1 d . . . . .
P3 P 0.37272(12) 0.57243(8) 0.76865(6) 0.0212(4) Uani 1 1 d . . . . .
P4 P 0.16778(11) 0.56978(8) 0.69880(6) 0.0207(4) Uani 1 1 d . . . . .
O1 O 0.4695(3) 0.4296(2) 0.52179(16) 0.0321(11) Uani 1 1 d . . . . .
O2 O 0.3082(3) 0.3746(2) 0.69153(15) 0.0241(10) Uani 1 1 d . . . . .
O3 O 0.2496(3) 0.3037(2) 0.75431(16) 0.0317(11) Uani 1 1 d . . . . .
N1 N 0.2057(4) 0.6256(3) 0.80368(19) 0.0235(12) Uani 1 1 d . . . . .
C1 C 0.4308(4) 0.4163(3) 0.5614(2) 0.0241(14) Uani 1 1 d . . . . .
C2 C 0.2883(4) 0.3137(3) 0.7109(2) 0.0255(15) Uani 1 1 d . . . . .
H2 H 0.305044 0.274180 0.689974 0.031 Uiso 1 1 calc R U . . .
C3 C 0.3168(4) 0.5482(3) 0.5662(2) 0.0256(15) Uani 1 1 d . . . . .
H3A H 0.340037 0.525828 0.532526 0.031 Uiso 1 1 calc R U . . .
H3B H 0.267191 0.581618 0.553346 0.031 Uiso 1 1 calc R U . . .
C4 C 0.3982(5) 0.5888(3) 0.5960(2) 0.0312(16) Uani 1 1 d . . . . .
H4A H 0.423823 0.620555 0.568339 0.037 Uiso 1 1 calc R U . . .
H4B H 0.371458 0.618150 0.624977 0.037 Uiso 1 1 calc R U . . .
C5 C 0.4795(4) 0.5487(3) 0.6238(2) 0.0288(16) Uani 1 1 d . . . . .
H5A H 0.522746 0.582154 0.643504 0.035 Uiso 1 1 calc R U . . .
H5B H 0.514245 0.526227 0.594249 0.035 Uiso 1 1 calc R U . . .
C6 C 0.1766(4) 0.2851(3) 0.5832(2) 0.0230(14) Uani 1 1 d . . . . .
C7 C 0.1225(5) 0.3195(4) 0.6198(2) 0.0323(17) Uani 1 1 d . . . . .
H7 H 0.146892 0.359491 0.638974 0.039 Uiso 1 1 calc R U . . .
C8 C 0.0332(5) 0.2965(4) 0.6290(3) 0.0387(18) Uani 1 1 d . . . . .
H8 H -0.004063 0.321311 0.653740 0.046 Uiso 1 1 calc R U . . .
C9 C -0.0019(5) 0.2379(4) 0.6025(3) 0.043(2) Uani 1 1 d . . . . .
H9 H -0.062431 0.221110 0.609877 0.052 Uiso 1 1 calc R U . . .
C10 C 0.0513(5) 0.2034(4) 0.5651(3) 0.0361(18) Uani 1 1 d . . . . .
H10 H 0.026183 0.163735 0.545949 0.043 Uiso 1 1 calc R U . . .
C11 C 0.1387(5) 0.2256(3) 0.5555(2) 0.0325(17) Uani 1 1 d . . . . .
H11 H 0.174760 0.201006 0.529992 0.039 Uiso 1 1 calc R U . . .
C12 C 0.2790(4) 0.3389(3) 0.4960(2) 0.0228(14) Uani 1 1 d . . . . .
C13 C 0.2145(5) 0.3908(4) 0.4796(2) 0.0350(17) Uani 1 1 d . . . . .
H13 H 0.174694 0.409889 0.505963 0.042 Uiso 1 1 calc R U . . .
C14 C 0.2089(5) 0.4144(4) 0.4249(3) 0.045(2) Uani 1 1 d . . . . .
H14 H 0.164851 0.449645 0.413999 0.054 Uiso 1 1 calc R U . . .
C15 C 0.2648(6) 0.3883(4) 0.3868(3) 0.050(2) Uani 1 1 d . . . . .
H15 H 0.260799 0.405998 0.349747 0.060 Uiso 1 1 calc R U . . .
C16 C 0.3263(6) 0.3370(4) 0.4012(2) 0.044(2) Uani 1 1 d . . . . .
H16 H 0.363858 0.317892 0.373674 0.053 Uiso 1 1 calc R U . . .
C17 C 0.3354(5) 0.3123(4) 0.4547(2) 0.0347(17) Uani 1 1 d . . . . .
H17 H 0.379993 0.276881 0.464237 0.042 Uiso 1 1 calc R U . . .
C18 C 0.3665(5) 0.2379(3) 0.5684(2) 0.0255(15) Uani 1 1 d . . . . .
H18 H 0.345006 0.198043 0.547885 0.031 Uiso 1 1 calc R U . . .
C19 C 0.4496(5) 0.2375(3) 0.5965(2) 0.0307(16) Uani 1 1 d . . . . .
H19 H 0.489417 0.197988 0.595580 0.037 Uiso 1 1 calc R U . . .
C20 C 0.6003(4) 0.3361(3) 0.6125(2) 0.0274(15) Uani 1 1 d . . . . .
C21 C 0.6278(5) 0.3136(3) 0.5605(2) 0.0310(16) Uani 1 1 d . . . . .
H21 H 0.586962 0.285434 0.537209 0.037 Uiso 1 1 calc R U . . .
C22 C 0.7151(5) 0.3325(4) 0.5432(3) 0.0355(18) Uani 1 1 d . . . . .
H22 H 0.733827 0.317163 0.507947 0.043 Uiso 1 1 calc R U . . .
C23 C 0.7748(5) 0.3731(4) 0.5766(3) 0.047(2) Uani 1 1 d . . . . .
H23 H 0.835062 0.384676 0.564806 0.057 Uiso 1 1 calc R U . . .
C24 C 0.7472(5) 0.3972(4) 0.6275(3) 0.051(2) Uani 1 1 d . . . . .
H24 H 0.787823 0.426452 0.649961 0.061 Uiso 1 1 calc R U . . .
C25 C 0.6600(5) 0.3784(4) 0.6457(3) 0.0405(19) Uani 1 1 d . . . . .
H25 H 0.641303 0.394529 0.680787 0.049 Uiso 1 1 calc R U . . .
C26 C 0.5205(4) 0.2795(3) 0.7059(2) 0.0235(14) Uani 1 1 d . . . . .
C27 C 0.5795(4) 0.2200(3) 0.7103(2) 0.0275(15) Uani 1 1 d . . . . .
H27 H 0.599541 0.198197 0.677529 0.033 Uiso 1 1 calc R U . . .
C28 C 0.6076(4) 0.1941(3) 0.7624(3) 0.0314(16) Uani 1 1 d . . . . .
H28 H 0.646522 0.154054 0.765277 0.038 Uiso 1 1 calc R U . . .
C29 C 0.5796(5) 0.2257(3) 0.8107(3) 0.0337(17) Uani 1 1 d . . . . .
H29 H 0.598675 0.207129 0.846385 0.040 Uiso 1 1 calc R U . . .
C30 C 0.5242(5) 0.2842(4) 0.8065(3) 0.0336(17) Uani 1 1 d . . . . .
H30 H 0.505988 0.306526 0.839454 0.040 Uiso 1 1 calc R U . . .
C31 C 0.4951(4) 0.3106(3) 0.7549(2) 0.0252(15) Uani 1 1 d . . . . .
H31 H 0.456712 0.350932 0.752717 0.030 Uiso 1 1 calc R U . . .
C32 C 0.4794(4) 0.6198(3) 0.7568(2) 0.0232(14) Uani 1 1 d . . . . .
C33 C 0.5681(5) 0.5944(4) 0.7719(2) 0.0315(17) Uani 1 1 d . . . . .
H33 H 0.574546 0.549366 0.787894 0.038 Uiso 1 1 calc R U . . .
C34 C 0.6481(5) 0.6336(4) 0.7642(2) 0.0399(19) Uani 1 1 d . . . . .
H34 H 0.708300 0.615569 0.775602 0.048 Uiso 1 1 calc R U . . .
C35 C 0.6399(5) 0.6990(4) 0.7400(3) 0.0409(19) Uani 1 1 d . . . . .
H35 H 0.694082 0.726602 0.735234 0.049 Uiso 1 1 calc R U . . .
C36 C 0.5527(5) 0.7229(4) 0.7231(3) 0.0392(19) Uani 1 1 d . . . . .
H36 H 0.547371 0.766722 0.704885 0.047 Uiso 1 1 calc R U . . .
C37 C 0.4718(5) 0.6860(3) 0.7313(2) 0.0290(15) Uani 1 1 d . . . . .
H37 H 0.412021 0.704792 0.719984 0.035 Uiso 1 1 calc R U . . .
C38 C 0.3996(4) 0.5104(3) 0.8248(2) 0.0216(14) Uani 1 1 d . . . . .
C39 C 0.4567(5) 0.5277(3) 0.8714(2) 0.0298(16) Uani 1 1 d . . . . .
H39 H 0.489850 0.570528 0.872399 0.036 Uiso 1 1 calc R U . . .
C40 C 0.4659(5) 0.4829(4) 0.9166(2) 0.0389(18) Uani 1 1 d . . . . .
H40 H 0.505956 0.494645 0.948461 0.047 Uiso 1 1 calc R U . . .
C41 C 0.4167(5) 0.4211(4) 0.9153(3) 0.044(2) Uani 1 1 d . . . . .
H41 H 0.421979 0.390621 0.946525 0.053 Uiso 1 1 calc R U . . .
C42 C 0.3602(5) 0.4036(3) 0.8690(3) 0.0402(19) Uani 1 1 d . . . . .
H42 H 0.325907 0.361341 0.868593 0.048 Uiso 1 1 calc R U . . .
C43 C 0.3525(5) 0.4473(3) 0.8222(2) 0.0294(16) Uani 1 1 d . . . . .
H43 H 0.315789 0.434072 0.789455 0.035 Uiso 1 1 calc R U . . .
C44 C 0.3037(4) 0.6412(3) 0.8022(2) 0.0247(15) Uani 1 1 d . . . . .
H44A H 0.330334 0.648325 0.841002 0.030 Uiso 1 1 calc R U . . .
H44B H 0.310625 0.685349 0.781683 0.030 Uiso 1 1 calc R U . . .
C45 C 0.1684(5) 0.5905(3) 0.8500(2) 0.0263(15) Uani 1 1 d . . . . .
C46 C 0.2271(5) 0.5747(3) 0.8976(2) 0.0320(16) Uani 1 1 d . . . . .
H46 H 0.292606 0.583548 0.897647 0.038 Uiso 1 1 calc R U . . .
C47 C 0.1903(5) 0.5465(3) 0.9439(3) 0.0347(18) Uani 1 1 d . . . . .
H47 H 0.230469 0.536806 0.976186 0.042 Uiso 1 1 calc R U . . .
C48 C 0.0955(5) 0.5320(4) 0.9443(3) 0.0404(19) Uani 1 1 d . . . . .
H48 H 0.070269 0.513468 0.976801 0.048 Uiso 1 1 calc R U . . .
C49 C 0.0373(5) 0.5450(3) 0.8963(3) 0.0382(18) Uani 1 1 d . . . . .
H49 H -0.027582 0.533766 0.895825 0.046 Uiso 1 1 calc R U . . .
C50 C 0.0731(5) 0.5740(3) 0.8497(2) 0.0310(16) Uani 1 1 d . . . . .
H50 H 0.032863 0.582759 0.817298 0.037 Uiso 1 1 calc R U . . .
C51 C 0.1534(5) 0.6387(3) 0.7522(2) 0.0275(15) Uani 1 1 d . . . . .
H51A H 0.173483 0.683804 0.737094 0.033 Uiso 1 1 calc R U . . .
H51B H 0.086007 0.642636 0.759360 0.033 Uiso 1 1 calc R U . . .
C52 C 0.0791(5) 0.5063(3) 0.7165(2) 0.0246(14) Uani 1 1 d . . . . .
C53 C 0.1089(5) 0.4425(3) 0.7385(2) 0.0286(15) Uani 1 1 d . . . . .
H53 H 0.173138 0.429445 0.738482 0.034 Uiso 1 1 calc R U . . .
C54 C 0.0446(5) 0.3987(4) 0.7603(3) 0.0399(18) Uani 1 1 d . . . . .
H54 H 0.064426 0.355283 0.775881 0.048 Uiso 1 1 calc R U . . .
C55 C -0.0474(5) 0.4175(4) 0.7596(3) 0.046(2) Uani 1 1 d . . . . .
H55 H -0.091110 0.387087 0.775226 0.056 Uiso 1 1 calc R U . . .
C56 C -0.0783(5) 0.4791(4) 0.7367(3) 0.0383(18) Uani 1 1 d . . . . .
H56 H -0.143003 0.491116 0.736030 0.046 Uiso 1 1 calc R U . . .
C57 C -0.0144(5) 0.5240(3) 0.7147(3) 0.0335(17) Uani 1 1 d . . . . .
H57 H -0.035061 0.566751 0.698417 0.040 Uiso 1 1 calc R U . . .
C58 C 0.1216(4) 0.6107(3) 0.6343(2) 0.0257(15) Uani 1 1 d . . . . .
C59 C 0.0666(5) 0.5750(4) 0.5946(2) 0.0391(18) Uani 1 1 d . . . . .
H59 H 0.047868 0.528785 0.602073 0.047 Uiso 1 1 calc R U . . .
C60 C 0.0385(5) 0.6051(5) 0.5443(3) 0.049(2) Uani 1 1 d . . . . .
H60 H 0.001079 0.579033 0.517618 0.059 Uiso 1 1 calc R U . . .
C61 C 0.0628(6) 0.6714(5) 0.5318(3) 0.059(3) Uani 1 1 d . . . . .
H61 H 0.041687 0.692331 0.497344 0.071 Uiso 1 1 calc R U . . .
C62 C 0.1188(6) 0.7068(4) 0.5709(3) 0.055(3) Uani 1 1 d . . . . .
H62 H 0.136422 0.752976 0.562197 0.066 Uiso 1 1 calc R U . . .
C63 C 0.1514(5) 0.6798(4) 0.6220(2) 0.0395(19) Uani 1 1 d . . . . .
H63 H 0.191309 0.705594 0.647620 0.047 Uiso 1 1 calc R U . . .
Cl1 Cl 0.70522(18) 0.41520(15) 0.80415(10) 0.0825(8) Uani 1 1 d . . . . .
Cl2 Cl 0.7123(2) 0.34876(14) 0.91291(11) 0.1023(11) Uani 1 1 d . . . . .
C64 C 0.7180(7) 0.4260(4) 0.8758(3) 0.079(3) Uani 1 1 d . . . . .
H64A H 0.668071 0.457544 0.887452 0.094 Uiso 1 1 calc R U . . .
H64B H 0.779207 0.448487 0.885646 0.094 Uiso 1 1 calc R U . . .
Cl3 Cl 0.36482(19) 0.77868(11) 0.60127(9) 0.0747(8) Uani 1 1 d . . . . .
Cl4 Cl 0.53157(19) 0.85656(13) 0.57812(10) 0.0766(7) Uani 1 1 d . . . . .
C65 C 0.4080(6) 0.8593(4) 0.5795(3) 0.055(2) Uani 1 1 d . . . . .
H65A H 0.389913 0.896143 0.605551 0.066 Uiso 1 1 calc R U . . .
H65B H 0.379818 0.870559 0.541775 0.066 Uiso 1 1 calc R U . . .
P5 P 0.74087(15) 0.12133(11) 0.57778(8) 0.0395(5) Uani 1 1 d . . . . .
F1 F 0.7669(3) 0.1882(2) 0.61400(17) 0.0547(12) Uani 1 1 d . . . . .
F2 F 0.7766(4) 0.1580(3) 0.52402(17) 0.0776(17) Uani 1 1 d . . . . .
F3 F 0.6389(3) 0.1516(2) 0.56239(18) 0.0582(13) Uani 1 1 d . . . . .
F4 F 0.7034(3) 0.0850(2) 0.63223(17) 0.0601(13) Uani 1 1 d . . . . .
F5 F 0.8427(3) 0.0907(3) 0.5938(2) 0.0750(15) Uani 1 1 d . . . . .
F6 F 0.7124(4) 0.0531(2) 0.54266(19) 0.0788(17) Uani 1 1 d . . . . .

loop_
_atom_site_aniso_label
_atom_site_aniso_U_11
_atom_site_aniso_U_22
_atom_site_aniso_U_33
_atom_site_aniso_U_23
_atom_site_aniso_U_13
_atom_site_aniso_U_12
Ni1 0.0206(4) 0.0192(5) 0.0188(4) -0.0006(3) 0.0019(3) 0.0007(4)
Fe1 0.0233(5) 0.0162(5) 0.0196(4) -0.0003(3) 0.0036(3) 0.0000(4)
S1 0.0250(9) 0.0200(9) 0.0197(7) 0.0022(6) 0.0006(6) 0.0018(7)
S2 0.0232(9) 0.0209(9) 0.0223(7) -0.0010(6) 0.0045(6) -0.0005(7)
P1 0.0238(10) 0.0212(9) 0.0222(7) -0.0019(6) 0.0043(7) -0.0015(8)
P2 0.0223(9) 0.0194(9) 0.0249(8) 0.0014(6) 0.0035(7) 0.0015(8)
P3 0.0227(9) 0.0191(9) 0.0217(7) 0.0002(6) 0.0006(6) 0.0024(8)
P4 0.0196(9) 0.0193(9) 0.0233(8) 0.0012(6) 0.0016(6) -0.0008(8)
O1 0.038(3) 0.033(3) 0.027(2) -0.0019(19) 0.012(2) -0.003(2)
O2 0.030(3) 0.018(2) 0.025(2) -0.0048(17) 0.0044(18) 0.001(2)
O3 0.039(3) 0.022(3) 0.036(2) 0.0022(19) 0.015(2) -0.004(2)
N1 0.027(3) 0.018(3) 0.026(3) 0.001(2) 0.002(2) -0.004(3)
C1 0.021(4) 0.016(3) 0.035(3) -0.009(3) 0.001(3) -0.005(3)
C2 0.031(4) 0.022(4) 0.023(3) 0.001(3) 0.000(3) 0.002(3)
C3 0.035(4) 0.020(4) 0.022(3) 0.006(3) 0.001(3) 0.003(3)
C4 0.035(4) 0.024(4) 0.036(4) 0.006(3) 0.010(3) -0.004(3)
C5 0.030(4) 0.025(4) 0.032(3) -0.005(3) 0.010(3) -0.004(3)
C6 0.021(4) 0.024(4) 0.024(3) 0.001(3) -0.001(3) -0.002(3)
C7 0.031(4) 0.039(4) 0.028(3) 0.000(3) 0.007(3) -0.005(4)
C8 0.032(4) 0.052(5) 0.033(4) 0.003(3) 0.006(3) 0.001(4)
C9 0.030(4) 0.061(6) 0.038(4) 0.021(4) -0.009(3) -0.012(4)
C10 0.034(5) 0.030(4) 0.043(4) 0.007(3) -0.003(3) -0.015(4)
C11 0.041(5) 0.035(4) 0.021(3) 0.006(3) -0.007(3) -0.007(4)
C12 0.022(4) 0.026(4) 0.021(3) -0.006(3) 0.003(3) -0.008(3)
C13 0.035(4) 0.041(5) 0.029(3) 0.006(3) 0.002(3) -0.008(4)
C14 0.048(5) 0.053(5) 0.034(4) 0.017(4) -0.009(4) -0.002(4)
C15 0.060(6) 0.063(6) 0.027(4) 0.011(4) 0.001(4) -0.024(5)
C16 0.058(6) 0.054(5) 0.023(3) -0.003(3) 0.016(3) -0.017(5)
C17 0.034(4) 0.035(4) 0.035(4) -0.007(3) 0.007(3) -0.007(4)
C18 0.035(4) 0.013(3) 0.028(3) -0.004(3) 0.004(3) 0.003(3)
C19 0.033(4) 0.018(4) 0.042(4) -0.003(3) 0.009(3) -0.001(3)
C20 0.021(4) 0.030(4) 0.033(3) 0.010(3) 0.013(3) 0.002(3)
C21 0.043(5) 0.020(4) 0.030(3) 0.006(3) 0.004(3) 0.001(3)
C22 0.033(4) 0.036(4) 0.039(4) 0.007(3) 0.020(3) 0.009(4)
C23 0.030(5) 0.059(6) 0.054(5) 0.013(4) 0.014(4) -0.003(4)
C24 0.040(5) 0.066(6) 0.048(4) 0.004(4) 0.001(4) -0.025(5)
C25 0.041(5) 0.043(5) 0.039(4) -0.008(3) 0.016(3) -0.008(4)
C26 0.022(4) 0.023(4) 0.025(3) 0.004(3) -0.003(3) -0.006(3)
C27 0.028(4) 0.024(4) 0.031(3) 0.007(3) 0.003(3) -0.003(3)
C28 0.016(4) 0.020(4) 0.058(4) 0.013(3) 0.005(3) 0.003(3)
C29 0.030(4) 0.034(4) 0.036(4) 0.011(3) -0.006(3) -0.007(3)
C30 0.033(4) 0.036(4) 0.032(3) -0.002(3) 0.004(3) 0.001(4)
C31 0.023(4) 0.024(4) 0.028(3) 0.001(3) -0.003(3) -0.001(3)
C32 0.024(4) 0.024(4) 0.021(3) -0.002(2) 0.000(3) -0.002(3)
C33 0.034(4) 0.038(5) 0.023(3) 0.006(3) -0.001(3) 0.001(4)
C34 0.024(4) 0.067(6) 0.028(3) 0.004(3) -0.003(3) 0.006(4)
C35 0.037(5) 0.050(5) 0.038(4) -0.017(4) 0.015(3) -0.016(4)
C36 0.045(5) 0.023(4) 0.052(4) -0.009(3) 0.018(4) -0.006(4)
C37 0.029(4) 0.025(4) 0.033(3) 0.001(3) 0.003(3) 0.001(3)
C38 0.022(4) 0.012(3) 0.031(3) 0.005(2) 0.005(3) 0.007(3)
C39 0.029(4) 0.028(4) 0.032(3) 0.000(3) 0.002(3) -0.003(3)
C40 0.045(5) 0.047(5) 0.025(3) 0.000(3) 0.002(3) 0.000(4)
C41 0.060(6) 0.034(5) 0.038(4) 0.014(3) 0.006(4) -0.001(4)
C42 0.057(5) 0.020(4) 0.043(4) 0.005(3) 0.000(4) -0.007(4)
C43 0.028(4) 0.028(4) 0.032(3) 0.001(3) -0.002(3) 0.003(3)
C44 0.028(4) 0.021(4) 0.025(3) -0.006(3) 0.001(3) 0.003(3)
C45 0.035(4) 0.020(4) 0.025(3) -0.004(3) 0.008(3) 0.001(3)
C46 0.037(4) 0.026(4) 0.034(3) -0.005(3) 0.010(3) 0.002(3)
C47 0.049(5) 0.021(4) 0.034(4) 0.007(3) -0.001(3) 0.010(4)
C48 0.053(5) 0.032(4) 0.039(4) 0.010(3) 0.026(4) 0.003(4)
C49 0.039(5) 0.029(4) 0.048(4) 0.009(3) 0.016(3) -0.004(4)
C50 0.032(4) 0.035(4) 0.026(3) -0.010(3) 0.000(3) -0.001(3)
C51 0.032(4) 0.022(4) 0.029(3) -0.002(3) 0.007(3) 0.000(3)
C52 0.028(4) 0.023(4) 0.022(3) 0.000(3) 0.002(3) -0.002(3)
C53 0.023(4) 0.023(4) 0.041(4) -0.004(3) 0.009(3) 0.003(3)
C54 0.034(5) 0.034(5) 0.053(4) 0.010(3) 0.010(3) -0.001(4)
C55 0.037(5) 0.045(5) 0.059(5) 0.016(4) 0.014(4) -0.007(4)
C56 0.023(4) 0.040(5) 0.053(4) -0.002(4) 0.007(3) -0.002(4)
C57 0.037(5) 0.019(4) 0.044(4) -0.001(3) 0.002(3) 0.000(3)
C58 0.026(4) 0.030(4) 0.022(3) 0.004(3) 0.007(3) 0.007(3)
C59 0.032(4) 0.053(5) 0.032(4) 0.008(3) 0.001(3) 0.006(4)
C60 0.032(5) 0.084(7) 0.032(4) -0.001(4) 0.000(3) 0.016(5)
C61 0.065(7) 0.078(7) 0.035(4) 0.021(4) 0.007(4) 0.045(6)
C62 0.085(7) 0.044(5) 0.038(4) 0.024(4) 0.028(4) 0.025(5)
C63 0.058(5) 0.034(4) 0.027(3) 0.010(3) 0.012(3) 0.016(4)
Cl1 0.0739(19) 0.104(2) 0.0690(15) 0.0117(14) 0.0035(13) -0.0330(16)
Cl2 0.144(3) 0.074(2) 0.0818(18) 0.0283(15) -0.0419(18) -0.0307(19)
C64 0.106(9) 0.054(7) 0.076(7) 0.005(5) 0.014(6) 0.015(6)
Cl3 0.104(2) 0.0416(14) 0.0773(16) 0.0152(11) -0.0058(14) -0.0105(14)
Cl4 0.0742(19) 0.0647(17) 0.0932(18) -0.0029(13) 0.0236(14) 0.0103(14)
C65 0.065(6) 0.036(5) 0.062(5) 0.011(4) -0.008(4) 0.002(5)
P5 0.0356(12) 0.0392(13) 0.0422(10) -0.0094(9) -0.0083(9) 0.0074(10)
F1 0.065(3) 0.037(3) 0.061(3) -0.011(2) -0.006(2) -0.004(2)
F2 0.087(4) 0.107(4) 0.041(3) 0.012(3) 0.023(3) 0.012(3)
F3 0.038(3) 0.054(3) 0.080(3) 0.000(2) -0.012(2) 0.007(2)
F4 0.070(4) 0.053(3) 0.056(3) 0.006(2) -0.006(2) -0.021(3)
F5 0.043(3) 0.073(4) 0.106(4) -0.005(3) -0.016(3) 0.021(3)
F6 0.100(5) 0.054(3) 0.077(3) -0.032(3) -0.030(3) 0.025(3)

loop_
_atom_type_symbol
_atom_type_description
_atom_type_scat_dispersion_real
_atom_type_scat_dispersion_imag
_atom_type_scat_source
C C 0.0033 0.0016 'International Tables Vol C Tables 4.2.6.8 and 6.1.1.4'
H H 0.0000 0.0000 'International Tables Vol C Tables 4.2.6.8 and 6.1.1.4'
Cl Cl 0.1484 0.1585 'International Tables Vol C Tables 4.2.6.8 and 6.1.1.4'
F F 0.0171 0.0103 'International Tables Vol C Tables 4.2.6.8 and 6.1.1.4'
Fe Fe 0.3463 0.8444 'International Tables Vol C Tables 4.2.6.8 and 6.1.1.4'
N N 0.0061 0.0033 'International Tables Vol C Tables 4.2.6.8 and 6.1.1.4'
Ni Ni 0.3393 1.1124 'International Tables Vol C Tables 4.2.6.8 and 6.1.1.4'
O O 0.0106 0.0060 'International Tables Vol C Tables 4.2.6.8 and 6.1.1.4'
P P 0.1023 0.0942 'International Tables Vol C Tables 4.2.6.8 and 6.1.1.4'
S S 0.1246 0.1234 'International Tables Vol C Tables 4.2.6.8 and 6.1.1.4'

loop_
_geom_angle_atom_site_label_1
_geom_angle_atom_site_label_2
_geom_angle_atom_site_label_3
_geom_angle
_geom_angle_site_symmetry_1
_geom_angle_site_symmetry_3
_geom_angle_publ_flag
P3 Ni1 P4 97.11(7) . . ?
P3 Ni1 S1 170.41(7) . . ?
P4 Ni1 S1 90.36(7) . . ?
P3 Ni1 S2 89.27(7) . . ?
P4 Ni1 S2 172.43(6) . . ?
S1 Ni1 S2 82.88(6) . . ?
C1 Fe1 O2 176.3(2) . . ?
C1 Fe1 P2 86.9(2) . . ?
O2 Fe1 P2 95.85(13) . . ?
C1 Fe1 P1 87.3(2) . . ?
O2 Fe1 P1 95.19(12) . . ?
P2 Fe1 P1 87.42(7) . . ?
C1 Fe1 S1 93.3(2) . . ?
O2 Fe1 S1 83.76(13) . . ?
P2 Fe1 S1 176.50(7) . . ?
P1 Fe1 S1 96.08(7) . . ?
C1 Fe1 S2 93.1(2) . . ?
O2 Fe1 S2 84.20(12) . . ?
P2 Fe1 S2 96.75(7) . . ?
P1 Fe1 S2 175.82(7) . . ?
S1 Fe1 S2 79.75(6) . . ?
C3 S1 Ni1 97.66(19) . . ?
C3 S1 Fe1 106.6(2) . . ?
Ni1 S1 Fe1 90.71(6) . . ?
C5 S2 Ni1 96.9(2) . . ?
C5 S2 Fe1 105.9(2) . . ?
Ni1 S2 Fe1 90.44(7) . . ?
C18 P1 C12 103.4(3) . . ?
C18 P1 C6 105.9(3) . . ?
C12 P1 C6 101.3(3) . . ?
C18 P1 Fe1 107.5(2) . . ?
C12 P1 Fe1 113.2(2) . . ?
C6 P1 Fe1 123.65(19) . . ?
C26 P2 C20 100.6(3) . . ?
C26 P2 C19 103.9(3) . . ?
C20 P2 C19 104.3(3) . . ?
C26 P2 Fe1 123.6(2) . . ?
C20 P2 Fe1 115.4(2) . . ?
C19 P2 Fe1 107.0(2) . . ?
C32 P3 C38 107.9(3) . . ?
C32 P3 C44 100.6(3) . . ?
C38 P3 C44 103.8(3) . . ?
C32 P3 Ni1 113.04(19) . . ?
C38 P3 Ni1 113.7(2) . . ?
C44 P3 Ni1 116.5(2) . . ?
C58 P4 C52 105.6(3) . . ?
C58 P4 C51 103.0(3) . . ?
C52 P4 C51 102.0(3) . . ?
C58 P4 Ni1 113.2(2) . . ?
C52 P4 Ni1 113.9(2) . . ?
C51 P4 Ni1 117.7(2) . . ?
C2 O2 Fe1 126.1(4) . . ?
C51 N1 C45 123.7(5) . . ?
C51 N1 C44 113.6(5) . . ?
C45 N1 C44 122.1(5) . . ?
O1 C1 Fe1 178.2(6) . . ?
O3 C2 O2 124.5(6) . . ?
O3 C2 H2 117.8 . . ?
O2 C2 H2 117.8 . . ?
C4 C3 S1 114.9(4) . . ?
C4 C3 H3A 108.5 . . ?
S1 C3 H3A 108.5 . . ?
C4 C3 H3B 108.5 . . ?
S1 C3 H3B 108.5 . . ?
H3A C3 H3B 107.5 . . ?
C5 C4 C3 118.7(5) . . ?
C5 C4 H4A 107.6 . . ?
C3 C4 H4A 107.6 . . ?
C5 C4 H4B 107.6 . . ?
C3 C4 H4B 107.6 . . ?
H4A C4 H4B 107.1 . . ?
C4 C5 S2 115.6(4) . . ?
C4 C5 H5A 108.4 . . ?
S2 C5 H5A 108.4 . . ?
C4 C5 H5B 108.4 . . ?
S2 C5 H5B 108.4 . . ?
H5A C5 H5B 107.4 . . ?
C7 C6 C11 118.4(6) . . ?
C7 C6 P1 121.7(5) . . ?
C11 C6 P1 119.9(5) . . ?
C6 C7 C8 120.6(7) . . ?
C6 C7 H7 119.7 . . ?
C8 C7 H7 119.7 . . ?
C9 C8 C7 120.1(7) . . ?
C9 C8 H8 119.9 . . ?
C7 C8 H8 119.9 . . ?
C10 C9 C8 119.7(7) . . ?
C10 C9 H9 120.1 . . ?
C8 C9 H9 120.1 . . ?
C11 C10 C9 120.8(7) . . ?
C11 C10 H10 119.6 . . ?
C9 C10 H10 119.6 . . ?
C10 C11 C6 120.3(6) . . ?
C10 C11 H11 119.9 . . ?
C6 C11 H11 119.9 . . ?
C13 C12 C17 117.3(6) . . ?
C13 C12 P1 119.5(4) . . ?
C17 C12 P1 123.0(5) . . ?
C14 C13 C12 119.7(6) . . ?
C14 C13 H13 120.1 . . ?
C12 C13 H13 120.1 . . ?
C15 C14 C13 121.3(7) . . ?
C15 C14 H14 119.4 . . ?
C13 C14 H14 119.4 . . ?
C16 C15 C14 120.3(7) . . ?
C16 C15 H15 119.9 . . ?
C14 C15 H15 119.9 . . ?
C15 C16 C17 120.9(7) . . ?
C15 C16 H16 119.6 . . ?
C17 C16 H16 119.6 . . ?
C16 C17 C12 120.5(7) . . ?
C16 C17 H17 119.7 . . ?
C12 C17 H17 119.7 . . ?
C19 C18 P1 119.1(5) . . ?
C19 C18 H18 120.4 . . ?
P1 C18 H18 120.4 . . ?
C18 C19 P2 118.8(5) . . ?
C18 C19 H19 120.6 . . ?
P2 C19 H19 120.6 . . ?
C25 C20 C21 119.6(6) . . ?
C25 C20 P2 118.7(5) . . ?
C21 C20 P2 121.7(5) . . ?
C22 C21 C20 119.7(6) . . ?
C22 C21 H21 120.2 . . ?
C20 C21 H21 120.2 . . ?
C23 C22 C21 120.6(6) . . ?
C23 C22 H22 119.7 . . ?
C21 C22 H22 119.7 . . ?
C22 C23 C24 120.2(7) . . ?
C22 C23 H23 119.9 . . ?
C24 C23 H23 119.9 . . ?
C23 C24 C25 120.0(7) . . ?
C23 C24 H24 120.0 . . ?
C25 C24 H24 120.0 . . ?
C20 C25 C24 119.9(6) . . ?
C20 C25 H25 120.1 . . ?
C24 C25 H25 120.1 . . ?
C31 C26 C27 118.2(5) . . ?
C31 C26 P2 122.7(5) . . ?
C27 C26 P2 119.0(4) . . ?
C28 C27 C26 119.5(6) . . ?
C28 C27 H27 120.2 . . ?
C26 C27 H27 120.2 . . ?
C27 C28 C29 120.9(6) . . ?
C27 C28 H28 119.5 . . ?
C29 C28 H28 119.5 . . ?
C30 C29 C28 119.5(6) . . ?
C30 C29 H29 120.2 . . ?
C28 C29 H29 120.2 . . ?
C29 C30 C31 120.4(6) . . ?
C29 C30 H30 119.8 . . ?
C31 C30 H30 119.8 . . ?
C30 C31 C26 121.4(6) . . ?
C30 C31 H31 119.3 . . ?
C26 C31 H31 119.3 . . ?
C33 C32 C37 118.3(6) . . ?
C33 C32 P3 123.0(5) . . ?
C37 C32 P3 118.7(5) . . ?
C32 C33 C34 121.3(6) . . ?
C32 C33 H33 119.4 . . ?
C34 C33 H33 119.4 . . ?
C35 C34 C33 120.1(7) . . ?
C35 C34 H34 120.0 . . ?
C33 C34 H34 120.0 . . ?
C36 C35 C34 118.6(7) . . ?
C36 C35 H35 120.7 . . ?
C34 C35 H35 120.7 . . ?
C35 C36 C37 122.7(7) . . ?
C35 C36 H36 118.7 . . ?
C37 C36 H36 118.7 . . ?
C36 C37 C32 119.0(6) . . ?
C36 C37 H37 120.5 . . ?
C32 C37 H37 120.5 . . ?
C39 C38 C43 120.5(5) . . ?
C39 C38 P3 121.6(5) . . ?
C43 C38 P3 117.6(5) . . ?
C38 C39 C40 120.2(6) . . ?
C38 C39 H39 119.9 . . ?
C40 C39 H39 119.9 . . ?
C41 C40 C39 119.8(6) . . ?
C41 C40 H40 120.1 . . ?
C39 C40 H40 120.1 . . ?
C42 C41 C40 120.1(6) . . ?
C42 C41 H41 120.0 . . ?
C40 C41 H41 120.0 . . ?
C41 C42 C43 120.8(7) . . ?
C41 C42 H42 119.6 . . ?
C43 C42 H42 119.6 . . ?
C38 C43 C42 118.5(6) . . ?
C38 C43 H43 120.7 . . ?
C42 C43 H43 120.7 . . ?
N1 C44 P3 113.9(4) . . ?
N1 C44 H44A 108.8 . . ?
P3 C44 H44A 108.8 . . ?
N1 C44 H44B 108.8 . . ?
P3 C44 H44B 108.8 . . ?
H44A C44 H44B 107.7 . . ?
C50 C45 C46 119.0(6) . . ?
C50 C45 N1 121.1(6) . . ?
C46 C45 N1 119.9(6) . . ?
C47 C46 C45 120.3(7) . . ?
C47 C46 H46 119.9 . . ?
C45 C46 H46 119.9 . . ?
C46 C47 C48 120.8(7) . . ?
C46 C47 H47 119.6 . . ?
C48 C47 H47 119.6 . . ?
C47 C48 C49 119.3(6) . . ?
C47 C48 H48 120.3 . . ?
C49 C48 H48 120.3 . . ?
C50 C49 C48 120.5(7) . . ?
C50 C49 H49 119.7 . . ?
C48 C49 H49 119.7 . . ?
C49 C50 C45 120.1(6) . . ?
C49 C50 H50 119.9 . . ?
C45 C50 H50 119.9 . . ?
N1 C51 P4 113.2(4) . . ?
N1 C51 H51A 108.9 . . ?
P4 C51 H51A 108.9 . . ?
N1 C51 H51B 108.9 . . ?
P4 C51 H51B 108.9 . . ?
H51A C51 H51B 107.8 . . ?
C57 C52 C53 120.1(6) . . ?
C57 C52 P4 120.8(5) . . ?
C53 C52 P4 118.6(5) . . ?
C54 C53 C52 119.4(6) . . ?
C54 C53 H53 120.3 . . ?
C52 C53 H53 120.3 . . ?
C55 C54 C53 119.9(7) . . ?
C55 C54 H54 120.0 . . ?
C53 C54 H54 120.0 . . ?
C54 C55 C56 121.5(7) . . ?
C54 C55 H55 119.3 . . ?
C56 C55 H55 119.3 . . ?
C55 C56 C57 119.3(7) . . ?
C55 C56 H56 120.4 . . ?
C57 C56 H56 120.4 . . ?
C52 C57 C56 119.8(6) . . ?
C52 C57 H57 120.1 . . ?
C56 C57 H57 120.1 . . ?
C59 C58 C63 119.0(6) . . ?
C59 C58 P4 122.0(5) . . ?
C63 C58 P4 118.7(5) . . ?
C60 C59 C58 121.1(7) . . ?
C60 C59 H59 119.4 . . ?
C58 C59 H59 119.4 . . ?
C61 C60 C59 121.7(8) . . ?
C61 C60 H60 119.1 . . ?
C59 C60 H60 119.1 . . ?
C60 C61 C62 117.5(7) . . ?
C60 C61 H61 121.3 . . ?
C62 C61 H61 121.3 . . ?
C61 C62 C63 124.3(8) . . ?
C61 C62 H62 117.8 . . ?
C63 C62 H62 117.8 . . ?
C62 C63 C58 116.4(7) . . ?
C62 C63 H63 121.8 . . ?
C58 C63 H63 121.8 . . ?
Cl1 C64 Cl2 113.6(5) . . ?
Cl1 C64 H64A 108.8 . . ?
Cl2 C64 H64A 108.8 . . ?
Cl1 C64 H64B 108.8 . . ?
Cl2 C64 H64B 108.8 . . ?
H64A C64 H64B 107.7 . . ?
Cl3 C65 Cl4 110.4(4) . . ?
Cl3 C65 H65A 109.6 . . ?
Cl4 C65 H65A 109.6 . . ?
Cl3 C65 H65B 109.6 . . ?
Cl4 C65 H65B 109.6 . . ?
H65A C65 H65B 108.1 . . ?
F2 P5 F1 90.4(3) . . ?
F2 P5 F3 89.2(3) . . ?
F1 P5 F3 90.4(2) . . ?
F2 P5 F5 91.4(3) . . ?
F1 P5 F5 89.5(3) . . ?
F3 P5 F5 179.4(3) . . ?
F2 P5 F6 91.3(3) . . ?
F1 P5 F6 178.2(3) . . ?
F3 P5 F6 89.0(3) . . ?
F5 P5 F6 91.1(3) . . ?
F2 P5 F4 179.2(3) . . ?
F1 P5 F4 89.3(2) . . ?
F3 P5 F4 90.0(3) . . ?
F5 P5 F4 89.4(3) . . ?
F6 P5 F4 89.0(3) . . ?

loop_
_geom_bond_atom_site_label_1
_geom_bond_atom_site_label_2
_geom_bond_distance
_geom_bond_site_symmetry_2
_geom_bond_publ_flag
Ni1 P3 2.1809(17) . ?
Ni1 P4 2.1856(18) . ?
Ni1 S1 2.2362(16) . ?
Ni1 S2 2.2433(18) . ?
Fe1 C1 1.746(6) . ?
Fe1 O2 2.016(4) . ?
Fe1 P2 2.2274(19) . ?
Fe1 P1 2.2291(19) . ?
Fe1 S1 2.3102(18) . ?
Fe1 S2 2.3138(18) . ?
S1 C3 1.834(6) . ?
S2 C5 1.849(6) . ?
P1 C18 1.802(6) . ?
P1 C12 1.818(6) . ?
P1 C6 1.834(6) . ?
P2 C26 1.817(6) . ?
P2 C20 1.819(6) . ?
P2 C19 1.821(6) . ?
P3 C32 1.812(6) . ?
P3 C38 1.822(6) . ?
P3 C44 1.864(6) . ?
P4 C58 1.819(6) . ?
P4 C52 1.828(6) . ?
P4 C51 1.865(6) . ?
O1 C1 1.158(7) . ?
O2 C2 1.298(7) . ?
O3 C2 1.225(6) . ?
N1 C51 1.422(7) . ?
N1 C45 1.432(7) . ?
N1 C44 1.432(7) . ?
C2 H2 0.9500 . ?
C3 C4 1.536(8) . ?
C3 H3A 0.9900 . ?
C3 H3B 0.9900 . ?
C4 C5 1.511(8) . ?
C4 H4A 0.9900 . ?
C4 H4B 0.9900 . ?
C5 H5A 0.9900 . ?
C5 H5B 0.9900 . ?
C6 C7 1.377(8) . ?
C6 C11 1.413(8) . ?
C7 C8 1.380(9) . ?
C7 H7 0.9500 . ?
C8 C9 1.373(9) . ?
C8 H8 0.9500 . ?
C9 C10 1.381(9) . ?
C9 H9 0.9500 . ?
C10 C11 1.352(8) . ?
C10 H10 0.9500 . ?
C11 H11 0.9500 . ?
C12 C13 1.396(9) . ?
C12 C17 1.412(8) . ?
C13 C14 1.385(8) . ?
C13 H13 0.9500 . ?
C14 C15 1.347(10) . ?
C14 H14 0.9500 . ?
C15 C16 1.351(10) . ?
C15 H15 0.9500 . ?
C16 C17 1.366(8) . ?
C16 H16 0.9500 . ?
C17 H17 0.9500 . ?
C18 C19 1.325(9) . ?
C18 H18 0.9500 . ?
C19 H19 0.9500 . ?
C20 C25 1.391(9) . ?
C20 C21 1.399(8) . ?
C21 C22 1.387(9) . ?
C21 H21 0.9500 . ?
C22 C23 1.374(9) . ?
C22 H22 0.9500 . ?
C23 C24 1.384(9) . ?
C23 H23 0.9500 . ?
C24 C25 1.394(9) . ?
C24 H24 0.9500 . ?
C25 H25 0.9500 . ?
C26 C31 1.386(8) . ?
C26 C27 1.422(8) . ?
C27 C28 1.379(8) . ?
C27 H27 0.9500 . ?
C28 C29 1.390(8) . ?
C28 H28 0.9500 . ?
C29 C30 1.375(9) . ?
C29 H29 0.9500 . ?
C30 C31 1.377(8) . ?
C30 H30 0.9500 . ?
C31 H31 0.9500 . ?
C32 C33 1.383(8) . ?
C32 C37 1.415(8) . ?
C33 C34 1.389(9) . ?
C33 H33 0.9500 . ?
C34 C35 1.390(9) . ?
C34 H34 0.9500 . ?
C35 C36 1.363(10) . ?
C35 H35 0.9500 . ?
C36 C37 1.380(9) . ?
C36 H36 0.9500 . ?
C37 H37 0.9500 . ?
C38 C39 1.378(8) . ?
C38 C43 1.387(8) . ?
C39 C40 1.385(8) . ?
C39 H39 0.9500 . ?
C40 C41 1.381(9) . ?
C40 H40 0.9500 . ?
C41 C42 1.369(9) . ?
C41 H41 0.9500 . ?
C42 C43 1.399(8) . ?
C42 H42 0.9500 . ?
C43 H43 0.9500 . ?
C44 H44A 0.9900 . ?
C44 H44B 0.9900 . ?
C45 C50 1.396(9) . ?
C45 C46 1.403(9) . ?
C46 C47 1.371(8) . ?
C46 H46 0.9500 . ?
C47 C48 1.381(9) . ?
C47 H47 0.9500 . ?
C48 C49 1.396(9) . ?
C48 H48 0.9500 . ?
C49 C50 1.375(8) . ?
C49 H49 0.9500 . ?
C50 H50 0.9500 . ?
C51 H51A 0.9900 . ?
C51 H51B 0.9900 . ?
C52 C57 1.375(9) . ?
C52 C53 1.392(8) . ?
C53 C54 1.375(9) . ?
C53 H53 0.9500 . ?
C54 C55 1.361(9) . ?
C54 H54 0.9500 . ?
C55 C56 1.368(9) . ?
C55 H55 0.9500 . ?
C56 C57 1.386(9) . ?
C56 H56 0.9500 . ?
C57 H57 0.9500 . ?
C58 C59 1.376(9) . ?
C58 C63 1.432(9) . ?
C59 C60 1.372(9) . ?
C59 H59 0.9500 . ?
C60 C61 1.360(11) . ?
C60 H60 0.9500 . ?
C61 C62 1.372(11) . ?
C61 H61 0.9500 . ?
C62 C63 1.384(9) . ?
C62 H62 0.9500 . ?
C63 H63 0.9500 . ?
Cl1 C64 1.727(8) . ?
Cl2 C64 1.736(8) . ?
C64 H64A 0.9900 . ?
C64 H64B 0.9900 . ?
Cl3 C65 1.760(7) . ?
Cl4 C65 1.767(8) . ?
C65 H65A 0.9900 . ?
C65 H65B 0.9900 . ?
P5 F2 1.582(4) . ?
P5 F1 1.583(4) . ?
P5 F3 1.588(4) . ?
P5 F5 1.592(5) . ?
P5 F6 1.598(5) . ?
P5 F4 1.603(4) . ?

loop_
_geom_torsion_atom_site_label_1
_geom_torsion_atom_site_label_2
_geom_torsion_atom_site_label_3
_geom_torsion_atom_site_label_4
_geom_torsion
_geom_torsion_site_symmetry_1
_geom_torsion_site_symmetry_2
_geom_torsion_site_symmetry_3
_geom_torsion_site_symmetry_4
_geom_torsion_publ_flag
Fe1 O2 C2 O3 178.4(5) . . . . ?
Ni1 S1 C3 C4 23.1(5) . . . . ?
Fe1 S1 C3 C4 -69.9(5) . . . . ?
S1 C3 C4 C5 53.3(7) . . . . ?
C3 C4 C5 S2 -53.6(7) . . . . ?
Ni1 S2 C5 C4 -22.3(5) . . . . ?
Fe1 S2 C5 C4 70.1(5) . . . . ?
C18 P1 C6 C7 137.5(5) . . . . ?
C12 P1 C6 C7 -114.9(5) . . . . ?
Fe1 P1 C6 C7 13.1(6) . . . . ?
C18 P1 C6 C11 -43.0(5) . . . . ?
C12 P1 C6 C11 64.5(5) . . . . ?
Fe1 P1 C6 C11 -167.4(4) . . . . ?
C11 C6 C7 C8 -0.3(9) . . . . ?
P1 C6 C7 C8 179.2(5) . . . . ?
C6 C7 C8 C9 1.5(10) . . . . ?
C7 C8 C9 C10 -2.3(10) . . . . ?
C8 C9 C10 C11 2.0(10) . . . . ?
C9 C10 C11 C6 -0.8(10) . . . . ?
C7 C6 C11 C10 -0.1(9) . . . . ?
P1 C6 C11 C10 -179.6(5) . . . . ?
C18 P1 C12 C13 170.2(5) . . . . ?
C6 P1 C12 C13 60.7(6) . . . . ?
Fe1 P1 C12 C13 -73.8(5) . . . . ?
C18 P1 C12 C17 -16.1(6) . . . . ?
C6 P1 C12 C17 -125.7(5) . . . . ?
Fe1 P1 C12 C17 99.9(5) . . . . ?
C17 C12 C13 C14 -0.7(10) . . . . ?
P1 C12 C13 C14 173.4(5) . . . . ?
C12 C13 C14 C15 -0.1(11) . . . . ?
C13 C14 C15 C16 1.5(12) . . . . ?
C14 C15 C16 C17 -2.1(12) . . . . ?
C15 C16 C17 C12 1.3(11) . . . . ?
C13 C12 C17 C16 0.1(10) . . . . ?
P1 C12 C17 C16 -173.7(5) . . . . ?
C12 P1 C18 C19 120.6(5) . . . . ?
C6 P1 C18 C19 -133.3(5) . . . . ?
Fe1 P1 C18 C19 0.6(6) . . . . ?
P1 C18 C19 P2 2.1(7) . . . . ?
C26 P2 C19 C18 128.5(5) . . . . ?
C20 P2 C19 C18 -126.5(5) . . . . ?
Fe1 P2 C19 C18 -3.7(6) . . . . ?
C26 P2 C20 C25 -53.4(6) . . . . ?
C19 P2 C20 C25 -160.9(6) . . . . ?
Fe1 P2 C20 C25 82.0(6) . . . . ?
C26 P2 C20 C21 128.7(5) . . . . ?
C19 P2 C20 C21 21.3(6) . . . . ?
Fe1 P2 C20 C21 -95.9(5) . . . . ?
C25 C20 C21 C22 1.3(10) . . . . ?
P2 C20 C21 C22 179.1(5) . . . . ?
C20 C21 C22 C23 0.0(10) . . . . ?
C21 C22 C23 C24 -1.7(11) . . . . ?
C22 C23 C24 C25 2.0(12) . . . . ?
C21 C20 C25 C24 -1.0(11) . . . . ?
P2 C20 C25 C24 -178.9(6) . . . . ?
C23 C24 C25 C20 -0.7(12) . . . . ?
C20 P2 C26 C31 116.0(6) . . . . ?
C19 P2 C26 C31 -136.2(5) . . . . ?
Fe1 P2 C26 C31 -14.4(6) . . . . ?
C20 P2 C26 C27 -61.0(5) . . . . ?
C19 P2 C26 C27 46.8(6) . . . . ?
Fe1 P2 C26 C27 168.5(4) . . . . ?
C31 C26 C27 C28 1.6(9) . . . . ?
P2 C26 C27 C28 178.8(5) . . . . ?
C26 C27 C28 C29 -0.6(10) . . . . ?
C27 C28 C29 C30 -0.8(10) . . . . ?
C28 C29 C30 C31 1.2(10) . . . . ?
C29 C30 C31 C26 -0.2(10) . . . . ?
C27 C26 C31 C30 -1.3(9) . . . . ?
P2 C26 C31 C30 -178.3(5) . . . . ?
C38 P3 C32 C33 22.3(6) . . . . ?
C44 P3 C32 C33 130.7(5) . . . . ?
Ni1 P3 C32 C33 -104.4(5) . . . . ?
C38 P3 C32 C37 -157.0(4) . . . . ?
C44 P3 C32 C37 -48.7(5) . . . . ?
Ni1 P3 C32 C37 76.3(5) . . . . ?
C37 C32 C33 C34 2.2(9) . . . . ?
P3 C32 C33 C34 -177.2(5) . . . . ?
C32 C33 C34 C35 -1.2(9) . . . . ?
C33 C34 C35 C36 -1.3(9) . . . . ?
C34 C35 C36 C37 2.9(10) . . . . ?
C35 C36 C37 C32 -1.9(10) . . . . ?
C33 C32 C37 C36 -0.6(9) . . . . ?
P3 C32 C37 C36 178.8(5) . . . . ?
C32 P3 C38 C39 40.8(6) . . . . ?
C44 P3 C38 C39 -65.4(6) . . . . ?
Ni1 P3 C38 C39 167.1(5) . . . . ?
C32 P3 C38 C43 -146.1(5) . . . . ?
C44 P3 C38 C43 107.7(5) . . . . ?
Ni1 P3 C38 C43 -19.8(5) . . . . ?
C43 C38 C39 C40 -1.5(10) . . . . ?
P3 C38 C39 C40 171.4(5) . . . . ?
C38 C39 C40 C41 -0.8(10) . . . . ?
C39 C40 C41 C42 1.1(11) . . . . ?
C40 C41 C42 C43 0.9(12) . . . . ?
C39 C38 C43 C42 3.4(9) . . . . ?
P3 C38 C43 C42 -169.7(5) . . . . ?
C41 C42 C43 C38 -3.2(10) . . . . ?
C51 N1 C44 P3 -79.8(6) . . . . ?
C45 N1 C44 P3 91.3(5) . . . . ?
C32 P3 C44 N1 164.5(4) . . . . ?
C38 P3 C44 N1 -83.9(5) . . . . ?
Ni1 P3 C44 N1 41.9(5) . . . . ?
C51 N1 C45 C50 -7.8(9) . . . . ?
C44 N1 C45 C50 -178.1(6) . . . . ?
C51 N1 C45 C46 174.8(6) . . . . ?
C44 N1 C45 C46 4.6(8) . . . . ?
C50 C45 C46 C47 -3.1(9) . . . . ?
N1 C45 C46 C47 174.4(6) . . . . ?
C45 C46 C47 C48 1.2(10) . . . . ?
C46 C47 C48 C49 1.4(10) . . . . ?
C47 C48 C49 C50 -2.1(11) . . . . ?
C48 C49 C50 C45 0.2(10) . . . . ?
C46 C45 C50 C49 2.4(10) . . . . ?
N1 C45 C50 C49 -175.1(6) . . . . ?
C45 N1 C51 P4 -93.1(6) . . . . ?
C44 N1 C51 P4 77.9(6) . . . . ?
C58 P4 C51 N1 -165.1(4) . . . . ?
C52 P4 C51 N1 85.6(5) . . . . ?
Ni1 P4 C51 N1 -39.8(5) . . . . ?
C58 P4 C52 C57 -46.7(6) . . . . ?
C51 P4 C52 C57 60.6(5) . . . . ?
Ni1 P4 C52 C57 -171.5(4) . . . . ?
C58 P4 C52 C53 141.3(5) . . . . ?
C51 P4 C52 C53 -111.4(5) . . . . ?
Ni1 P4 C52 C53 16.5(5) . . . . ?
C57 C52 C53 C54 -2.4(9) . . . . ?
P4 C52 C53 C54 169.7(5) . . . . ?
C52 C53 C54 C55 0.8(10) . . . . ?
C53 C54 C55 C56 0.9(11) . . . . ?
C54 C55 C56 C57 -1.0(11) . . . . ?
C53 C52 C57 C56 2.3(9) . . . . ?
P4 C52 C57 C56 -169.6(5) . . . . ?
C55 C56 C57 C52 -0.6(10) . . . . ?
C52 P4 C58 C59 -32.8(6) . . . . ?
C51 P4 C58 C59 -139.4(5) . . . . ?
Ni1 P4 C58 C59 92.5(5) . . . . ?
C52 P4 C58 C63 153.8(5) . . . . ?
C51 P4 C58 C63 47.2(6) . . . . ?
Ni1 P4 C58 C63 -80.9(5) . . . . ?
C63 C58 C59 C60 -1.5(10) . . . . ?
P4 C58 C59 C60 -174.9(5) . . . . ?
C58 C59 C60 C61 -0.6(11) . . . . ?
C59 C60 C61 C62 1.6(12) . . . . ?
C60 C61 C62 C63 -0.5(12) . . . . ?
C61 C62 C63 C58 -1.5(11) . . . . ?
C59 C58 C63 C62 2.5(9) . . . . ?
P4 C58 C63 C62 176.1(5) . . . . ?
